data_4518832
loop_
_publ_author_name
'Cao, Dongdong'
'Chen, Gang'
'Chen, Dingben'
'Xia, Zhijun'
'Li, Zongyang'
'Wang, Yi'
'Xu, Dongqing'
'Yang, Jianguo'

_publ_section_title
;
 Synthesis of 4-Hydroxycarbazole Derivatives by Benzannulation of
 3-Nitroindoles with Alkylidene Azlactones
;
_journal_name_full 'ACS Omega'
_journal_paper_doi 10.1021/acsomega.1c01992
_journal_year 2021
_chemical_formula_moiety 'C32 H24 N2 O4 S'
_chemical_formula_sum 'C32 H24 N2 O4 S'
_chemical_formula_weight 532.59
_space_group_crystal_system monoclinic
_space_group_IT_number 14
_space_group_name_Hall '-P 2yn'
_space_group_name_H-M_alt 'P 1 21/n 1'
_atom_sites_solution_hydrogens geom
_audit_creation_date 2021-05-13
_audit_creation_method
;
Olex2 1.3
(compiled 2020.11.12 svn.r5f609507 for OlexSys, GUI svn.r6272)
;
_cell_angle_alpha 90
_cell_angle_beta 113.2810(10)
_cell_angle_gamma 90
_cell_formula_units_Z 4
_cell_length_a 18.9312(9)
_cell_length_b 7.1744(3)
_cell_length_c 20.7067(9)
_cell_measurement_reflns_used 9963
_cell_measurement_temperature 293.34
_cell_measurement_theta_max 27.263
_cell_measurement_theta_min 2.471
_cell_volume 2583.4(2)
_computing_cell_refinement 'SAINT v8.37A (Bruker, 2015)'
_computing_data_reduction 'SAINT v8.37A (Bruker, 2015)'
_computing_molecular_graphics 'Olex2 1.3 (Dolomanov et al., 2009)'
_computing_publication_material 'Olex2 1.3 (Dolomanov et al., 2009)'
_computing_structure_refinement 'SHELXL 2018/3 (Sheldrick, 2015)'
_diffrn_ambient_temperature 293.34
_diffrn_measured_fraction_theta_full 0.993
_diffrn_measured_fraction_theta_max 0.993
_diffrn_measurement_device_type 'Bruker APEX-II CCD'
_diffrn_measurement_method '\f and \w scans'
_diffrn_radiation_type MoK\a
_diffrn_radiation_wavelength 0.71073
_diffrn_reflns_av_unetI/netI 0.0355
_diffrn_reflns_Laue_measured_fraction_full 0.993
_diffrn_reflns_Laue_measured_fraction_max 0.993
_diffrn_reflns_limit_h_max 21
_diffrn_reflns_limit_h_min -23
_diffrn_reflns_limit_k_max 8
_diffrn_reflns_limit_k_min -8
_diffrn_reflns_limit_l_max 25
_diffrn_reflns_limit_l_min -24
_diffrn_reflns_number 5037
_diffrn_reflns_point_group_measured_fraction_full 0.993
_diffrn_reflns_point_group_measured_fraction_max 0.993
_diffrn_reflns_theta_full 25.242
_diffrn_reflns_theta_max 25.998
_diffrn_reflns_theta_min 2.471
_diffrn_source_current 1.4
_diffrn_source_power 0.07
_diffrn_source_voltage 50.0
_diffrn_standards_number 0
_exptl_absorpt_coefficient_mu 0.168
_exptl_absorpt_correction_T_max 0.7456
_exptl_absorpt_correction_T_min 0.6792
_exptl_absorpt_correction_type multi-scan
_exptl_absorpt_process_details
;
SADABS-2016/2 (Bruker,2016/2) was used for absorption correction.
wR2(int) was 0.1496 before and 0.0649 after correction.
The Ratio of minimum to maximum transmission is 0.9109.
The \l/2 correction factor is Not present.
;
_exptl_crystal_density_diffrn 1.369
_exptl_crystal_description block
_exptl_crystal_F_000 1112
_exptl_crystal_size_max 0.2
_exptl_crystal_size_mid 0.15
_exptl_crystal_size_min 0.11
_refine_diff_density_max 0.312
_refine_diff_density_min -0.366
_refine_diff_density_rms 0.049
_refine_ls_extinction_method none
_refine_ls_goodness_of_fit_ref 1.122
_refine_ls_hydrogen_treatment constr
_refine_ls_matrix_type full
_refine_ls_number_parameters 355
_refine_ls_number_reflns 5037
_refine_ls_number_restraints 0
_refine_ls_restrained_S_all 1.122
_refine_ls_R_factor_all 0.0773
_refine_ls_R_factor_gt 0.0629
_refine_ls_shift/su_max 0.000
_refine_ls_shift/su_mean 0.000
_refine_ls_structure_factor_coef Fsqd
_refine_ls_weighting_details 'w=1/[\s^2^(Fo^2^)+(0.0630P)^2^+1.8025P] where P=(Fo^2^+2Fc^2^)/3'
_refine_ls_weighting_scheme calc
_refine_ls_wR_factor_gt 0.1523
_refine_ls_wR_factor_ref 0.1609
_reflns_Friedel_coverage 0.000
_reflns_number_gt 4160
_reflns_number_total 5037
_reflns_threshold_expression 'I > 2\s(I)'
_cod_data_source_file ao1c01992_si_002.cif
_cod_data_source_block mo_d8v20822_0m_tw
_cod_database_code 4518832
_shelx_shelxl_version_number 2018/3
_shelx_space_group_comment
;
The symmetry employed for this shelxl refinement is uniquely defined
by the following loop, which should always be used as a source of
symmetry information in preference to the above space-group names.
They are only intended as comments.
;
_shelx_estimated_absorpt_t_max 0.982
_shelx_estimated_absorpt_t_min 0.967
_olex2_refinement_description
;
1. Twinned data refinement
 Scales: 0.828(3)
 0.172(3)
2. Fixed Uiso
 At 1.2 times of:
  All C(H) groups, All N(H) groups
 At 1.5 times of:
  All C(H,H,H) groups, All O(H) groups
3.a Aromatic/amide H refined with riding coordinates:
 N2(H2), C2(H2A), C3(H3), C4(H4), C5(H5), C11(H11), C14(H14), C15(H15),
 C16(H16), C17(H17), C18(H18), C21(H21), C22(H22), C23(H23), C24(H24), C25(H25),
  C27(H27), C28(H28), C30(H30), C31(H31)
3.b Idealised Me refined as rotating group:
 C32(H32A,H32B,H32C)
3.c Idealised tetrahedral OH refined as rotating group:
 O1(H1)
;
_olex2_submission_special_instructions 'No special instructions were received'

loop_
_space_group_symop_operation_xyz
'x, y, z'
'-x+1/2, y+1/2, -z+1/2'
'-x, -y, -z'
'x-1/2, -y-1/2, z-1/2'

loop_
_atom_site_label
_atom_site_type_symbol
_atom_site_fract_x
_atom_site_fract_y
_atom_site_fract_z
_atom_site_U_iso_or_equiv
_atom_site_adp_type
_atom_site_occupancy
_atom_site_site_symmetry_order
_atom_site_calc_flag
_atom_site_refinement_flags_posn
_atom_site_refinement_flags_adp
_atom_site_refinement_flags_occupancy
_atom_site_disorder_assembly
_atom_site_disorder_group
S1 S 0.48644(4) 0.09058(10) 0.82452(4) 0.0410(2) Uani 1 1 d . . . . .
O1 O 0.37738(11) 0.1943(3) 0.50210(10) 0.0514(6) Uani 1 1 d . . . . .
H1 H 0.389606 0.249757 0.473442 0.077 Uiso 1 1 calc R U . . .
O2 O 0.44449(12) 0.3704(3) 0.43762(11) 0.0529(6) Uani 1 1 d . . . . .
O3 O 0.42880(13) 0.0156(3) 0.84533(11) 0.0545(6) Uani 1 1 d . . . . .
O4 O 0.55232(12) -0.0165(3) 0.83161(11) 0.0522(6) Uani 1 1 d . . . . .
N1 N 0.44218(13) 0.1447(3) 0.74012(12) 0.0390(5) Uani 1 1 d . . . . .
N2 N 0.53835(12) 0.1966(3) 0.51752(11) 0.0339(5) Uani 1 1 d . . . . .
H2 H 0.578385 0.131300 0.522901 0.041 Uiso 1 1 calc R U . . .
C1 C 0.36188(16) 0.1778(4) 0.70331(15) 0.0394(6) Uani 1 1 d . . . . .
C2 C 0.30329(18) 0.1925(5) 0.72780(18) 0.0543(8) Uani 1 1 d . . . . .
H2A H 0.312712 0.173698 0.774935 0.065 Uiso 1 1 calc R U . . .
C3 C 0.23059(19) 0.2361(6) 0.67910(19) 0.0636(10) Uani 1 1 d . . . . .
H3 H 0.190534 0.248115 0.694094 0.076 Uiso 1 1 calc R U . . .
C4 C 0.21573(18) 0.2623(6) 0.60878(19) 0.0645(10) Uani 1 1 d . . . . .
H4 H 0.166135 0.291794 0.577518 0.077 Uiso 1 1 calc R U . . .
C5 C 0.27315(16) 0.2453(5) 0.58448(17) 0.0508(8) Uani 1 1 d . . . . .
H5 H 0.262798 0.261437 0.537031 0.061 Uiso 1 1 calc R U . . .
C6 C 0.34726(15) 0.2033(4) 0.63226(15) 0.0377(6) Uani 1 1 d . . . . .
C7 C 0.42003(14) 0.1865(4) 0.62487(14) 0.0335(6) Uani 1 1 d . . . . .
C8 C 0.43722(15) 0.1945(4) 0.56540(13) 0.0350(6) Uani 1 1 d . . . . .
C9 C 0.51450(15) 0.1902(3) 0.57479(13) 0.0321(6) Uani 1 1 d . . . . .
C10 C 0.57261(15) 0.1657(4) 0.64252(13) 0.0336(6) Uani 1 1 d . . . . .
C11 C 0.55419(15) 0.1430(4) 0.70079(14) 0.0368(6) Uani 1 1 d . . . . .
H11 H 0.592265 0.119986 0.745066 0.044 Uiso 1 1 calc R U . . .
C12 C 0.47772(15) 0.1555(4) 0.69110(13) 0.0334(6) Uani 1 1 d . . . . .
C13 C 0.65547(15) 0.1617(4) 0.65304(14) 0.0400(7) Uani 1 1 d . . . . .
C14 C 0.68952(17) 0.3141(5) 0.63604(17) 0.0518(8) Uani 1 1 d . . . . .
H14 H 0.659857 0.418459 0.615886 0.062 Uiso 1 1 calc R U . . .
C15 C 0.76669(19) 0.3140(6) 0.64847(19) 0.0667(10) Uani 1 1 d . . . . .
H15 H 0.788424 0.418250 0.636830 0.080 Uiso 1 1 calc R U . . .
C16 C 0.8108(2) 0.1644(8) 0.67729(19) 0.0775(13) Uani 1 1 d . . . . .
H16 H 0.862856 0.165461 0.685857 0.093 Uiso 1 1 calc R U . . .
C17 C 0.7787(2) 0.0112(8) 0.6939(2) 0.0907(15) Uani 1 1 d . . . . .
H17 H 0.809162 -0.092299 0.713553 0.109 Uiso 1 1 calc R U . . .
C18 C 0.7006(2) 0.0076(6) 0.68165(19) 0.0664(10) Uani 1 1 d . . . . .
H18 H 0.679226 -0.098041 0.692758 0.080 Uiso 1 1 calc R U . . .
C19 C 0.50750(16) 0.2895(4) 0.45656(14) 0.0366(6) Uani 1 1 d . . . . .
C20 C 0.55176(17) 0.2955(4) 0.41099(14) 0.0393(6) Uani 1 1 d . . . . .
C21 C 0.5113(2) 0.3393(5) 0.34079(16) 0.0541(8) Uani 1 1 d . . . . .
H21 H 0.458658 0.361791 0.324049 0.065 Uiso 1 1 calc R U . . .
C22 C 0.5485(3) 0.3496(5) 0.2957(2) 0.0691(11) Uani 1 1 d . . . . .
H22 H 0.520927 0.378072 0.248559 0.083 Uiso 1 1 calc R U . . .
C23 C 0.6259(3) 0.3182(5) 0.3202(2) 0.0750(12) Uani 1 1 d . . . . .
H23 H 0.650914 0.324671 0.289673 0.090 Uiso 1 1 calc R U . . .
C24 C 0.6668(2) 0.2769(6) 0.3902(2) 0.0716(11) Uani 1 1 d . . . . .
H24 H 0.719571 0.257049 0.406753 0.086 Uiso 1 1 calc R U . . .
C25 C 0.63011(19) 0.2648(5) 0.43576(18) 0.0557(8) Uani 1 1 d . . . . .
H25 H 0.657881 0.236273 0.482879 0.067 Uiso 1 1 calc R U . . .
C26 C 0.51849(16) 0.3025(4) 0.86978(14) 0.0402(7) Uani 1 1 d . . . . .
C27 C 0.59542(19) 0.3386(5) 0.90154(19) 0.0603(9) Uani 1 1 d . . . . .
H27 H 0.630895 0.255740 0.896856 0.072 Uiso 1 1 calc R U . . .
C28 C 0.6202(2) 0.5009(6) 0.94106(19) 0.0662(10) Uani 1 1 d . . . . .
H28 H 0.672627 0.525528 0.962715 0.079 Uiso 1 1 calc R U . . .
C29 C 0.5689(2) 0.6253(5) 0.94871(16) 0.0543(8) Uani 1 1 d . . . . .
C30 C 0.4918(2) 0.5866(5) 0.91508(18) 0.0601(9) Uani 1 1 d . . . . .
H30 H 0.456343 0.671022 0.918750 0.072 Uiso 1 1 calc R U . . .
C31 C 0.46557(19) 0.4272(5) 0.87624(17) 0.0535(8) Uani 1 1 d . . . . .
H31 H 0.413116 0.403162 0.854579 0.064 Uiso 1 1 calc R U . . .
C32 C 0.5967(3) 0.8001(6) 0.9926(2) 0.0818(12) Uani 1 1 d . . . . .
H32A H 0.553266 0.875067 0.988928 0.123 Uiso 1 1 calc R U . . .
H32B H 0.629343 0.869639 0.975845 0.123 Uiso 1 1 calc R U . . .
H32C H 0.625023 0.766162 1.040866 0.123 Uiso 1 1 calc R U . . .

loop_
_atom_site_aniso_label
_atom_site_aniso_U_11
_atom_site_aniso_U_22
_atom_site_aniso_U_33
_atom_site_aniso_U_23
_atom_site_aniso_U_13
_atom_site_aniso_U_12
S1 0.0483(4) 0.0439(4) 0.0371(4) 0.0074(3) 0.0237(3) 0.0041(3)
O1 0.0365(11) 0.0811(16) 0.0337(10) 0.0017(10) 0.0109(9) -0.0063(10)
O2 0.0494(13) 0.0589(13) 0.0535(13) 0.0163(11) 0.0237(10) 0.0135(11)
O3 0.0629(14) 0.0574(13) 0.0561(13) 0.0109(11) 0.0372(11) -0.0038(11)
O4 0.0597(13) 0.0564(13) 0.0448(12) 0.0116(10) 0.0252(10) 0.0181(11)
N1 0.0367(12) 0.0505(14) 0.0350(12) 0.0016(10) 0.0195(10) 0.0008(11)
N2 0.0361(12) 0.0357(12) 0.0324(11) -0.0010(9) 0.0162(9) 0.0025(10)
C1 0.0377(15) 0.0448(16) 0.0409(15) -0.0011(12) 0.0210(12) -0.0014(12)
C2 0.0469(18) 0.074(2) 0.0528(18) 0.0005(16) 0.0316(15) 0.0006(16)
C3 0.0434(18) 0.090(3) 0.070(2) 0.006(2) 0.0360(17) 0.0026(18)
C4 0.0349(16) 0.096(3) 0.063(2) 0.009(2) 0.0204(15) 0.0039(18)
C5 0.0355(15) 0.071(2) 0.0467(17) 0.0035(16) 0.0170(13) -0.0031(15)
C6 0.0350(14) 0.0394(15) 0.0429(15) -0.0038(12) 0.0197(12) -0.0030(12)
C7 0.0306(13) 0.0337(14) 0.0379(14) -0.0036(11) 0.0155(11) -0.0034(11)
C8 0.0363(14) 0.0377(14) 0.0289(13) -0.0019(11) 0.0106(11) -0.0024(11)
C9 0.0357(14) 0.0305(13) 0.0328(13) -0.0020(10) 0.0164(11) -0.0007(11)
C10 0.0349(14) 0.0349(13) 0.0332(13) -0.0001(11) 0.0158(11) 0.0012(11)
C11 0.0347(14) 0.0432(15) 0.0321(14) 0.0014(12) 0.0130(11) 0.0022(12)
C12 0.0389(14) 0.0341(13) 0.0316(13) -0.0018(11) 0.0186(11) -0.0025(11)
C13 0.0334(14) 0.0580(18) 0.0298(13) 0.0006(13) 0.0135(11) 0.0071(13)
C14 0.0365(16) 0.062(2) 0.0552(19) -0.0023(16) 0.0160(14) -0.0042(15)
C15 0.0422(18) 0.098(3) 0.062(2) -0.006(2) 0.0228(16) -0.014(2)
C16 0.0397(19) 0.142(4) 0.054(2) 0.007(2) 0.0223(16) 0.014(2)
C17 0.063(2) 0.132(4) 0.085(3) 0.045(3) 0.037(2) 0.053(3)
C18 0.062(2) 0.079(3) 0.070(2) 0.033(2) 0.0392(19) 0.0276(19)
C19 0.0432(16) 0.0326(14) 0.0348(14) -0.0008(11) 0.0165(12) -0.0026(12)
C20 0.0541(17) 0.0294(13) 0.0393(15) -0.0031(11) 0.0237(13) -0.0062(12)
C21 0.072(2) 0.0511(18) 0.0410(17) 0.0039(14) 0.0244(16) -0.0071(17)
C22 0.110(3) 0.062(2) 0.049(2) 0.0032(17) 0.046(2) -0.012(2)
C23 0.119(4) 0.066(2) 0.075(3) -0.006(2) 0.075(3) -0.014(2)
C24 0.071(2) 0.077(3) 0.090(3) 0.003(2) 0.057(2) -0.003(2)
C25 0.061(2) 0.060(2) 0.0554(19) 0.0073(16) 0.0321(17) -0.0020(17)
C26 0.0459(16) 0.0477(17) 0.0294(13) 0.0083(12) 0.0174(12) 0.0018(13)
C27 0.0497(19) 0.069(2) 0.063(2) -0.0010(18) 0.0226(17) 0.0071(17)
C28 0.056(2) 0.079(3) 0.056(2) -0.0045(19) 0.0136(17) -0.0138(19)
C29 0.073(2) 0.0537(19) 0.0329(15) 0.0056(14) 0.0170(15) -0.0013(17)
C30 0.067(2) 0.056(2) 0.057(2) -0.0046(17) 0.0246(18) 0.0078(18)
C31 0.0475(18) 0.060(2) 0.0537(19) -0.0002(16) 0.0207(15) 0.0033(16)
C32 0.106(3) 0.071(3) 0.054(2) -0.0076(19) 0.016(2) -0.015(2)

loop_
_atom_type_symbol
_atom_type_description
_atom_type_scat_dispersion_real
_atom_type_scat_dispersion_imag
_atom_type_scat_source
C C 0.0033 0.0016 'International Tables Vol C Tables 4.2.6.8 and 6.1.1.4'
H H 0.0000 0.0000 'International Tables Vol C Tables 4.2.6.8 and 6.1.1.4'
N N 0.0061 0.0033 'International Tables Vol C Tables 4.2.6.8 and 6.1.1.4'
O O 0.0106 0.0060 'International Tables Vol C Tables 4.2.6.8 and 6.1.1.4'
S S 0.1246 0.1234 'International Tables Vol C Tables 4.2.6.8 and 6.1.1.4'

loop_
_geom_angle_atom_site_label_1
_geom_angle_atom_site_label_2
_geom_angle_atom_site_label_3
_geom_angle
_geom_angle_site_symmetry_1
_geom_angle_site_symmetry_3
_geom_angle_publ_flag
O3 S1 N1 106.15(13) . . ?
O3 S1 C26 107.93(13) . . ?
O4 S1 O3 120.61(14) . . ?
O4 S1 N1 107.00(12) . . ?
O4 S1 C26 107.90(14) . . ?
N1 S1 C26 106.44(13) . . ?
C8 O1 H1 109.5 . . ?
C1 N1 S1 126.19(18) . . ?
C12 N1 S1 125.43(18) . . ?
C12 N1 C1 108.3(2) . . ?
C9 N2 H2 115.3 . . ?
C19 N2 H2 115.3 . . ?
C19 N2 C9 129.5(2) . . ?
C2 C1 N1 130.7(3) . . ?
C2 C1 C6 121.2(3) . . ?
C6 C1 N1 108.1(2) . . ?
C1 C2 H2A 121.4 . . ?
C3 C2 C1 117.2(3) . . ?
C3 C2 H2A 121.4 . . ?
C2 C3 H3 119.1 . . ?
C4 C3 C2 121.9(3) . . ?
C4 C3 H3 119.1 . . ?
C3 C4 H4 119.6 . . ?
C5 C4 C3 120.9(3) . . ?
C5 C4 H4 119.6 . . ?
C4 C5 H5 120.6 . . ?
C4 C5 C6 118.7(3) . . ?
C6 C5 H5 120.6 . . ?
C1 C6 C7 107.4(2) . . ?
C5 C6 C1 120.1(2) . . ?
C5 C6 C7 132.5(3) . . ?
C8 C7 C6 130.8(2) . . ?
C12 C7 C6 108.5(2) . . ?
C12 C7 C8 120.7(2) . . ?
O1 C8 C7 117.2(2) . . ?
O1 C8 C9 124.4(2) . . ?
C7 C8 C9 118.2(2) . . ?
C8 C9 N2 122.8(2) . . ?
C8 C9 C10 120.2(2) . . ?
C10 C9 N2 116.9(2) . . ?
C9 C10 C13 120.5(2) . . ?
C11 C10 C9 120.8(2) . . ?
C11 C10 C13 118.6(2) . . ?
C10 C11 H11 120.9 . . ?
C12 C11 C10 118.2(2) . . ?
C12 C11 H11 120.9 . . ?
C7 C12 N1 107.6(2) . . ?
C11 C12 N1 130.9(2) . . ?
C11 C12 C7 121.4(2) . . ?
C14 C13 C10 121.0(3) . . ?
C18 C13 C10 120.9(3) . . ?
C18 C13 C14 118.1(3) . . ?
C13 C14 H14 119.4 . . ?
C15 C14 C13 121.2(3) . . ?
C15 C14 H14 119.4 . . ?
C14 C15 H15 119.7 . . ?
C16 C15 C14 120.6(4) . . ?
C16 C15 H15 119.7 . . ?
C15 C16 H16 120.2 . . ?
C15 C16 C17 119.6(3) . . ?
C17 C16 H16 120.2 . . ?
C16 C17 H17 119.5 . . ?
C16 C17 C18 120.9(4) . . ?
C18 C17 H17 119.5 . . ?
C13 C18 C17 119.6(4) . . ?
C13 C18 H18 120.2 . . ?
C17 C18 H18 120.2 . . ?
O2 C19 N2 122.4(2) . . ?
O2 C19 C20 119.8(2) . . ?
N2 C19 C20 117.8(2) . . ?
C21 C20 C19 117.0(3) . . ?
C25 C20 C19 123.4(3) . . ?
C25 C20 C21 119.6(3) . . ?
C20 C21 H21 119.8 . . ?
C22 C21 C20 120.3(3) . . ?
C22 C21 H21 119.8 . . ?
C21 C22 H22 120.0 . . ?
C23 C22 C21 120.0(4) . . ?
C23 C22 H22 120.0 . . ?
C22 C23 H23 120.0 . . ?
C22 C23 C24 120.1(3) . . ?
C24 C23 H23 120.0 . . ?
C23 C24 H24 119.8 . . ?
C25 C24 C23 120.5(4) . . ?
C25 C24 H24 119.8 . . ?
C20 C25 H25 120.2 . . ?
C24 C25 C20 119.6(3) . . ?
C24 C25 H25 120.2 . . ?
C27 C26 S1 119.8(2) . . ?
C27 C26 C31 120.3(3) . . ?
C31 C26 S1 119.8(2) . . ?
C26 C27 H27 120.4 . . ?
C26 C27 C28 119.3(3) . . ?
C28 C27 H27 120.4 . . ?
C27 C28 H28 119.3 . . ?
C29 C28 C27 121.4(3) . . ?
C29 C28 H28 119.3 . . ?
C28 C29 C30 117.9(3) . . ?
C28 C29 C32 120.9(4) . . ?
C30 C29 C32 121.2(4) . . ?
C29 C30 H30 119.0 . . ?
C31 C30 C29 122.1(3) . . ?
C31 C30 H30 119.0 . . ?
C26 C31 H31 120.5 . . ?
C30 C31 C26 119.0(3) . . ?
C30 C31 H31 120.5 . . ?
C29 C32 H32A 109.5 . . ?
C29 C32 H32B 109.5 . . ?
C29 C32 H32C 109.5 . . ?
H32A C32 H32B 109.5 . . ?
H32A C32 H32C 109.5 . . ?
H32B C32 H32C 109.5 . . ?

loop_
_geom_bond_atom_site_label_1
_geom_bond_atom_site_label_2
_geom_bond_distance
_geom_bond_site_symmetry_2
_geom_bond_publ_flag
S1 O3 1.427(2) . ?
S1 O4 1.422(2) . ?
S1 N1 1.658(2) . ?
S1 C26 1.763(3) . ?
O1 H1 0.8200 . ?
O1 C8 1.352(3) . ?
O2 C19 1.242(3) . ?
N1 C1 1.426(3) . ?
N1 C12 1.424(3) . ?
N2 H2 0.8600 . ?
N2 C9 1.427(3) . ?
N2 C19 1.340(3) . ?
C1 C2 1.394(4) . ?
C1 C6 1.397(4) . ?
C2 H2A 0.9300 . ?
C2 C3 1.383(5) . ?
C3 H3 0.9300 . ?
C3 C4 1.383(5) . ?
C4 H4 0.9300 . ?
C4 C5 1.372(4) . ?
C5 H5 0.9300 . ?
C5 C6 1.393(4) . ?
C6 C7 1.450(3) . ?
C7 C8 1.394(4) . ?
C7 C12 1.392(4) . ?
C8 C9 1.398(4) . ?
C9 C10 1.410(4) . ?
C10 C11 1.391(3) . ?
C10 C13 1.496(4) . ?
C11 H11 0.9300 . ?
C11 C12 1.384(4) . ?
C13 C14 1.384(4) . ?
C13 C18 1.379(4) . ?
C14 H14 0.9300 . ?
C14 C15 1.380(4) . ?
C15 H15 0.9300 . ?
C15 C16 1.346(6) . ?
C16 H16 0.9300 . ?
C16 C17 1.364(7) . ?
C17 H17 0.9300 . ?
C17 C18 1.398(5) . ?
C18 H18 0.9300 . ?
C19 C20 1.490(4) . ?
C20 C21 1.385(4) . ?
C20 C25 1.382(4) . ?
C21 H21 0.9300 . ?
C21 C22 1.375(5) . ?
C22 H22 0.9300 . ?
C22 C23 1.367(6) . ?
C23 H23 0.9300 . ?
C23 C24 1.378(6) . ?
C24 H24 0.9300 . ?
C24 C25 1.378(4) . ?
C25 H25 0.9300 . ?
C26 C27 1.365(4) . ?
C26 C31 1.389(4) . ?
C27 H27 0.9300 . ?
C27 C28 1.394(5) . ?
C28 H28 0.9300 . ?
C28 C29 1.373(5) . ?
C29 C30 1.374(5) . ?
C29 C32 1.516(5) . ?
C30 H30 0.9300 . ?
C30 C31 1.373(5) . ?
C31 H31 0.9300 . ?
C32 H32A 0.9600 . ?
C32 H32B 0.9600 . ?
C32 H32C 0.9600 . ?

loop_
_geom_hbond_atom_site_label_D
_geom_hbond_atom_site_label_H
_geom_hbond_atom_site_label_A
_geom_hbond_distance_DH
_geom_hbond_distance_HA
_geom_hbond_distance_DA
_geom_hbond_angle_DHA
_geom_hbond_site_symmetry_A
_geom_hbond_publ_flag
O1 H1 O2 0.82 1.73 2.517(3) 160.5 . yes
N2 H2 O1 0.86 2.60 3.330(3) 143.1 3_656 yes
C2 H2A O3 0.93 2.39 2.934(4) 117.2 . yes
C11 H11 O4 0.93 2.41 2.953(3) 117.1 . yes

loop_
_geom_torsion_atom_site_label_1
_geom_torsion_atom_site_label_2
_geom_torsion_atom_site_label_3
_geom_torsion_atom_site_label_4
_geom_torsion
_geom_torsion_site_symmetry_1
_geom_torsion_site_symmetry_2
_geom_torsion_site_symmetry_3
_geom_torsion_site_symmetry_4
_geom_torsion_publ_flag
S1 N1 C1 C2 7.3(5) . . . . ?
S1 N1 C1 C6 -175.0(2) . . . . ?
S1 N1 C12 C7 174.3(2) . . . . ?
S1 N1 C12 C11 -6.7(4) . . . . ?
S1 C26 C27 C28 -175.8(3) . . . . ?
S1 C26 C31 C30 176.3(3) . . . . ?
O1 C8 C9 N2 3.9(4) . . . . ?
O1 C8 C9 C10 -171.5(3) . . . . ?
O2 C19 C20 C21 -19.8(4) . . . . ?
O2 C19 C20 C25 158.4(3) . . . . ?
O3 S1 N1 C1 21.6(3) . . . . ?
O3 S1 N1 C12 -154.6(2) . . . . ?
O3 S1 C26 C27 133.7(3) . . . . ?
O3 S1 C26 C31 -42.8(3) . . . . ?
O4 S1 N1 C1 151.6(2) . . . . ?
O4 S1 N1 C12 -24.6(3) . . . . ?
O4 S1 C26 C27 1.9(3) . . . . ?
O4 S1 C26 C31 -174.6(2) . . . . ?
N1 S1 C26 C27 -112.7(3) . . . . ?
N1 S1 C26 C31 70.8(2) . . . . ?
N1 C1 C2 C3 176.5(3) . . . . ?
N1 C1 C6 C5 -177.6(3) . . . . ?
N1 C1 C6 C7 -0.3(3) . . . . ?
N2 C9 C10 C11 -174.9(2) . . . . ?
N2 C9 C10 C13 4.5(4) . . . . ?
N2 C19 C20 C21 160.7(3) . . . . ?
N2 C19 C20 C25 -21.1(4) . . . . ?
C1 N1 C12 C7 -2.5(3) . . . . ?
C1 N1 C12 C11 176.5(3) . . . . ?
C1 C2 C3 C4 0.7(6) . . . . ?
C1 C6 C7 C8 177.8(3) . . . . ?
C1 C6 C7 C12 -1.3(3) . . . . ?
C2 C1 C6 C5 0.4(5) . . . . ?
C2 C1 C6 C7 177.7(3) . . . . ?
C2 C3 C4 C5 0.2(7) . . . . ?
C3 C4 C5 C6 -0.8(6) . . . . ?
C4 C5 C6 C1 0.5(5) . . . . ?
C4 C5 C6 C7 -176.0(3) . . . . ?
C5 C6 C7 C8 -5.4(5) . . . . ?
C5 C6 C7 C12 175.5(3) . . . . ?
C6 C1 C2 C3 -1.0(5) . . . . ?
C6 C7 C8 O1 -9.6(4) . . . . ?
C6 C7 C8 C9 174.4(3) . . . . ?
C6 C7 C12 N1 2.4(3) . . . . ?
C6 C7 C12 C11 -176.8(2) . . . . ?
C7 C8 C9 N2 179.7(2) . . . . ?
C7 C8 C9 C10 4.2(4) . . . . ?
C8 C7 C12 N1 -176.9(2) . . . . ?
C8 C7 C12 C11 4.0(4) . . . . ?
C8 C9 C10 C11 0.8(4) . . . . ?
C8 C9 C10 C13 -179.8(2) . . . . ?
C9 N2 C19 O2 -9.2(4) . . . . ?
C9 N2 C19 C20 170.3(2) . . . . ?
C9 C10 C11 C12 -3.5(4) . . . . ?
C9 C10 C13 C14 61.3(4) . . . . ?
C9 C10 C13 C18 -120.4(3) . . . . ?
C10 C11 C12 N1 -177.8(3) . . . . ?
C10 C11 C12 C7 1.2(4) . . . . ?
C10 C13 C14 C15 177.2(3) . . . . ?
C10 C13 C18 C17 -177.0(3) . . . . ?
C11 C10 C13 C14 -119.3(3) . . . . ?
C11 C10 C13 C18 59.1(4) . . . . ?
C12 N1 C1 C2 -176.0(3) . . . . ?
C12 N1 C1 C6 1.7(3) . . . . ?
C12 C7 C8 O1 169.5(2) . . . . ?
C12 C7 C8 C9 -6.6(4) . . . . ?
C13 C10 C11 C12 177.0(3) . . . . ?
C13 C14 C15 C16 0.3(5) . . . . ?
C14 C13 C18 C17 1.3(5) . . . . ?
C14 C15 C16 C17 0.5(6) . . . . ?
C15 C16 C17 C18 -0.3(7) . . . . ?
C16 C17 C18 C13 -0.6(6) . . . . ?
C18 C13 C14 C15 -1.2(5) . . . . ?
C19 N2 C9 C8 35.5(4) . . . . ?
C19 N2 C9 C10 -148.9(3) . . . . ?
C19 C20 C21 C22 179.2(3) . . . . ?
C19 C20 C25 C24 -178.6(3) . . . . ?
C20 C21 C22 C23 -0.5(5) . . . . ?
C21 C20 C25 C24 -0.5(5) . . . . ?
C21 C22 C23 C24 -0.3(6) . . . . ?
C22 C23 C24 C25 0.8(6) . . . . ?
C23 C24 C25 C20 -0.4(6) . . . . ?
C25 C20 C21 C22 0.9(5) . . . . ?
C26 S1 N1 C1 -93.2(3) . . . . ?
C26 S1 N1 C12 90.5(2) . . . . ?
C26 C27 C28 C29 0.0(5) . . . . ?
C27 C26 C31 C30 -0.2(5) . . . . ?
C27 C28 C29 C30 -1.1(5) . . . . ?
C27 C28 C29 C32 179.2(3) . . . . ?
C28 C29 C30 C31 1.6(5) . . . . ?
C29 C30 C31 C26 -1.0(5) . . . . ?
C31 C26 C27 C28 0.7(5) . . . . ?
C32 C29 C30 C31 -178.7(3) . . . . ?

loop_
_twin_individual_id
_twin_individual_mass_fraction_refined
1 0.828(3)
2 0.172(3)
